data_7151569
loop_
_publ_author_name
'Davies, John E.'
'Fleming, Ian'
'Goodman, Jonathan M.'

_publ_section_title
;
 A tricycloheptane product in cationic rearrangements
;
_journal_issue 20
_journal_name_full 'Organic &amp;  Biomolecular Chemistry'
_journal_page_first 3570
_journal_paper_doi 10.1039/b309329h
_journal_volume 1
_journal_year 2003
_chemical_formula_moiety 'C18 H21 N O4'
_chemical_formula_sum 'C18 H21 N O4'
_chemical_formula_weight 315.36
_chemical_name_systematic
;
?
;
_space_group_IT_number 2
_symmetry_cell_setting triclinic
_symmetry_space_group_name_Hall '-P 1'
_symmetry_space_group_name_H-M 'P -1'
_atom_sites_solution_hydrogens geom
_atom_sites_solution_primary direct
_atom_sites_solution_secondary difmap
_audit_creation_method SHELXL-97
_cell_angle_alpha 88.437(3)
_cell_angle_beta 86.586(3)
_cell_angle_gamma 62.907(3)
_cell_formula_units_Z 2
_cell_length_a 7.0666(4)
_cell_length_b 7.0975(4)
_cell_length_c 18.3293(13)
_cell_measurement_reflns_used 11494
_cell_measurement_temperature 180(2)
_cell_measurement_theta_max 24.71
_cell_measurement_theta_min 1.00
_cell_volume 816.98(9)
_computing_cell_refinement 'HKL Scalepack (Otwinowski & Minor 1997)'
_computing_data_collection 'Collect (Nonius B.V. 1998)'
_computing_data_reduction
;
HKL Denzo and Scalepack (Otwinowski & Minor 1997)
;
_computing_publication_material 'SHELXL-97 (Sheldrick 1997)'
_computing_structure_refinement 'SHELXL-97 (Sheldrick 1997)'
_computing_structure_solution 'SIR-92 (Altomare et al. 1994)'
_diffrn_ambient_temperature 180(2)
_diffrn_measured_fraction_theta_full 0.982
_diffrn_measured_fraction_theta_max 0.982
_diffrn_measurement_device_type 'Nonius Kappa CCD'
_diffrn_measurement_method 'Thin slice \w and \f scans'
_diffrn_radiation_source 'fine-focus sealed tube'
_diffrn_radiation_type MoK\a
_diffrn_radiation_wavelength 0.71073
_diffrn_reflns_av_R_equivalents 0.0684
_diffrn_reflns_av_sigmaI/netI 0.0886
_diffrn_reflns_limit_h_max 7
_diffrn_reflns_limit_h_min -8
_diffrn_reflns_limit_k_max 8
_diffrn_reflns_limit_k_min -8
_diffrn_reflns_limit_l_max 21
_diffrn_reflns_limit_l_min -20
_diffrn_reflns_number 7013
_diffrn_reflns_theta_full 24.76
_diffrn_reflns_theta_max 24.76
_diffrn_reflns_theta_min 3.61
_diffrn_standards_number 0
_exptl_absorpt_coefficient_mu 0.091
_exptl_absorpt_correction_T_max 0.999
_exptl_absorpt_correction_T_min 0.865
_exptl_absorpt_correction_type multi-scan
_exptl_absorpt_process_details
;
multi-scan from symmetry-related measurements
Sortav (Blessing 1995)
;
_exptl_crystal_colour colourless
_exptl_crystal_density_diffrn 1.282
_exptl_crystal_density_method 'not measured'
_exptl_crystal_F_000 336
_exptl_crystal_size_max 0.12
_exptl_crystal_size_mid 0.07
_exptl_crystal_size_min 0.02
_refine_diff_density_max 0.804
_refine_diff_density_min -0.342
_refine_diff_density_rms 0.089
_refine_ls_extinction_method none
_refine_ls_goodness_of_fit_ref 1.037
_refine_ls_hydrogen_treatment mixed
_refine_ls_matrix_type full
_refine_ls_number_parameters 211
_refine_ls_number_reflns 2762
_refine_ls_number_restraints 0
_refine_ls_restrained_S_all 1.037
_refine_ls_R_factor_all 0.1793
_refine_ls_R_factor_gt 0.1113
_refine_ls_shift/su_max 0.026
_refine_ls_shift/su_mean 0.001
_refine_ls_structure_factor_coef Fsqd
_refine_ls_weighting_details 'calc w=1/[\s^2^(Fo^2^)+(0.1442P)^2^+1.2150P] where P=(Fo^2^+2Fc^2^)/3'
_refine_ls_weighting_scheme calc
_refine_ls_wR_factor_gt 0.2660
_refine_ls_wR_factor_ref 0.3102
_reflns_number_gt 1576
_reflns_number_total 2762
_reflns_threshold_expression >2sigma(I)
_cod_data_source_file b309329h.txt
_cod_data_source_block if0301
_cod_depositor_comments
;
The following automatic conversions were performed:
'_symmetry_cell_setting' value 'Triclinic' changed to 'triclinic'
according to '/home/saulius/struct/CIF-dictionaries/cif_core.dic'
dictionary named 'cif_core.dic' version 2.4.1 from 2010-06-29.

Automatic conversion script
Id: cif_fix_enum 1527 2010-12-29 10:47:43Z saulius 
;
_cod_original_sg_symbol_H-M P-1
_cod_database_code 7151569

loop_
_symmetry_equiv_pos_as_xyz
'x, y, z'
'-x, -y, -z'

loop_
_atom_site_label
_atom_site_type_symbol
_atom_site_fract_x
_atom_site_fract_y
_atom_site_fract_z
_atom_site_U_iso_or_equiv
_atom_site_adp_type
_atom_site_occupancy
_atom_site_symmetry_multiplicity
_atom_site_calc_flag
_atom_site_refinement_flags
_atom_site_disorder_assembly
_atom_site_disorder_group
O1 O 0.2000(6) 0.6023(5) 0.18277(18) 0.0517(10) Uani 1 1 d . . .
O2 O 0.2072(5) 0.3467(5) 0.11160(18) 0.0497(10) Uani 1 1 d . . .
O3 O 0.3115(6) 0.9174(6) -0.18646(19) 0.0640(11) Uani 1 1 d . . .
O4 O 0.2948(6) 1.1593(5) -0.1146(2) 0.0574(10) Uani 1 1 d . . .
N1 N 0.2941(6) 0.9905(6) -0.1256(2) 0.0444(11) Uani 1 1 d . . .
C1 C 0.3664(9) 0.6231(10) 0.3411(3) 0.0709(18) Uani 1 1 d . . .
C2 C 0.1791(9) 0.6074(9) 0.3123(3) 0.0581(15) Uani 1 1 d . . .
C3 C -0.0194(10) 0.8203(12) 0.3308(3) 0.081(2) Uani 1 1 d . . .
H3A H -0.0425 0.9290 0.2927 0.097 Uiso 1 1 calc R . .
H3B H -0.1502 0.8032 0.3401 0.097 Uiso 1 1 calc R . .
C4 C 0.0589(12) 0.8661(14) 0.4000(4) 0.104(3) Uani 1 1 d . . .
H4 H -0.0359 1.0022 0.4256 0.124 Uiso 1 1 calc R . .
C5 C 0.1198(16) 0.6566(13) 0.4451(4) 0.109(3) Uani 1 1 d . . .
H5A H 0.2072 0.6461 0.4867 0.130 Uiso 1 1 calc R . .
H5B H -0.0069 0.6397 0.4627 0.130 Uiso 1 1 calc R . .
C6 C 0.2399(19) 0.5117(14) 0.3878(4) 0.127(4) Uani 1 1 d . . .
H6 H 0.3065 0.3552 0.3958 0.152 Uiso 1 1 calc R . .
C7 C 0.2825(11) 0.8261(10) 0.3799(4) 0.0769(19) Uani 1 1 d . . .
C8 C 0.5805(12) 0.4909(16) 0.3146(6) 0.150(5) Uani 1 1 d . . .
H8A H 0.6223 0.5658 0.2763 0.225 Uiso 1 1 calc R . .
H8B H 0.5897 0.3603 0.2945 0.225 Uiso 1 1 calc R . .
H8C H 0.6760 0.4561 0.3549 0.225 Uiso 1 1 calc R . .
C9 C 0.275(2) 0.9940(16) 0.3183(5) 0.145(4) Uani 1 1 d . . .
H9A H 0.1876 0.9932 0.2790 0.217 Uiso 1 1 calc R . .
H9B H 0.4200 0.9557 0.2984 0.217 Uiso 1 1 calc R . .
H9C H 0.2136 1.1357 0.3399 0.217 Uiso 1 1 calc R . .
C10 C 0.4036(12) 0.8471(13) 0.4408(4) 0.096(2) Uani 1 1 d . . .
H10A H 0.4463 0.7234 0.4729 0.143 Uiso 1 1 calc R . .
H10B H 0.3132 0.9755 0.4688 0.143 Uiso 1 1 calc R . .
H10C H 0.5308 0.8560 0.4204 0.143 Uiso 1 1 calc R . .
C11 C 0.1856(10) 0.4856(9) 0.2469(3) 0.0590(15) Uani 1 1 d . . .
H11A H 0.3104 0.3440 0.2471 0.071 Uiso 1 1 calc R . .
H11B H 0.0552 0.4665 0.2469 0.071 Uiso 1 1 calc R . .
C12 C 0.2105(7) 0.5147(7) 0.1180(3) 0.0396(12) Uani 1 1 d . . .
C13 C 0.2288(6) 0.6444(6) 0.0556(2) 0.0358(11) Uani 1 1 d . . .
C14 C 0.2240(7) 0.5795(7) -0.0154(3) 0.0377(12) Uani 1 1 d . . .
H14 H 0.2063 0.4566 -0.0226 0.045 Uiso 1 1 calc R . .
C15 C 0.2448(7) 0.6923(7) -0.0750(3) 0.0399(12) Uani 1 1 d . . .
H15 H 0.2408 0.6497 -0.1233 0.048 Uiso 1 1 calc R . .
C16 C 0.2719(6) 0.8704(6) -0.0622(2) 0.0359(11) Uani 1 1 d . . .
C17 C 0.2757(7) 0.9394(7) 0.0065(3) 0.0367(11) Uani 1 1 d . . .
H17 H 0.2925 1.0632 0.0130 0.044 Uiso 1 1 calc R . .
C18 C 0.2549(6) 0.8267(7) 0.0655(3) 0.0388(12) Uani 1 1 d . . .
H18 H 0.2582 0.8720 0.1135 0.047 Uiso 1 1 calc R . .

loop_
_atom_site_aniso_label
_atom_site_aniso_U_11
_atom_site_aniso_U_22
_atom_site_aniso_U_33
_atom_site_aniso_U_23
_atom_site_aniso_U_13
_atom_site_aniso_U_12
O1 0.066(2) 0.052(2) 0.046(2) -0.0162(17) 0.0055(17) -0.0351(19)
O2 0.058(2) 0.045(2) 0.052(2) -0.0086(16) -0.0031(16) -0.0271(17)
O3 0.087(3) 0.060(2) 0.045(2) -0.0082(19) -0.0029(19) -0.032(2)
O4 0.070(3) 0.048(2) 0.061(2) -0.0084(18) 0.0051(19) -0.0339(19)
N1 0.035(2) 0.038(2) 0.054(3) -0.015(2) 0.0030(18) -0.0112(18)
C1 0.062(4) 0.070(4) 0.074(4) -0.030(3) 0.001(3) -0.023(3)
C2 0.063(4) 0.069(4) 0.046(3) -0.006(3) -0.005(3) -0.033(3)
C3 0.059(4) 0.114(5) 0.064(4) -0.028(4) 0.010(3) -0.033(4)
C4 0.091(6) 0.115(6) 0.091(6) -0.055(5) 0.018(4) -0.035(5)
C5 0.165(9) 0.116(7) 0.063(5) -0.006(5) 0.004(5) -0.081(6)
C6 0.260(12) 0.109(6) 0.056(4) -0.012(4) 0.016(6) -0.125(8)
C7 0.075(4) 0.081(4) 0.080(5) -0.031(4) 0.007(3) -0.040(4)
C8 0.065(5) 0.163(9) 0.182(10) -0.112(8) -0.005(5) -0.012(5)
C9 0.250(13) 0.135(8) 0.104(7) 0.008(6) -0.007(7) -0.136(9)
C10 0.103(5) 0.121(6) 0.078(5) -0.052(4) 0.011(4) -0.063(5)
C11 0.083(4) 0.066(3) 0.043(3) -0.002(3) 0.002(3) -0.047(3)
C12 0.028(2) 0.040(3) 0.050(3) -0.010(2) -0.002(2) -0.015(2)
C13 0.023(2) 0.034(2) 0.047(3) -0.013(2) 0.003(2) -0.0098(19)
C14 0.027(2) 0.033(2) 0.048(3) -0.016(2) -0.001(2) -0.0086(19)
C15 0.030(3) 0.039(3) 0.043(3) -0.013(2) -0.002(2) -0.009(2)
C16 0.028(2) 0.030(2) 0.045(3) -0.007(2) 0.001(2) -0.0089(19)
C17 0.034(3) 0.031(2) 0.047(3) -0.010(2) 0.001(2) -0.015(2)
C18 0.029(2) 0.037(2) 0.049(3) -0.020(2) -0.003(2) -0.013(2)

loop_
_atom_type_symbol
_atom_type_description
_atom_type_scat_dispersion_real
_atom_type_scat_dispersion_imag
_atom_type_scat_source
C C 0.0033 0.0016 'International Tables Vol C Tables 4.2.6.8 and 6.1.1.4'
H H 0.0000 0.0000 'International Tables Vol C Tables 4.2.6.8 and 6.1.1.4'
N N 0.0061 0.0033 'International Tables Vol C Tables 4.2.6.8 and 6.1.1.4'
O O 0.0106 0.0060 'International Tables Vol C Tables 4.2.6.8 and 6.1.1.4'

loop_
_geom_angle_atom_site_label_1
_geom_angle_atom_site_label_2
_geom_angle_atom_site_label_3
_geom_angle
_geom_angle_site_symmetry_1
_geom_angle_site_symmetry_3
_geom_angle_publ_flag
C12 O1 C11 116.6(4) . . ?
O3 N1 O4 123.3(5) . . ?
O3 N1 C16 118.6(4) . . ?
O4 N1 C16 118.1(4) . . ?
C8 C1 C7 128.3(6) . . ?
C8 C1 C2 122.2(5) . . ?
C7 C1 C2 107.1(5) . . ?
C8 C1 C6 117.9(8) . . ?
C7 C1 C6 100.1(5) . . ?
C2 C1 C6 57.8(5) . . ?
C11 C2 C1 125.5(5) . . ?
C11 C2 C6 124.3(5) . . ?
C1 C2 C6 65.4(5) . . ?
C11 C2 C3 120.0(5) . . ?
C1 C2 C3 106.5(5) . . ?
C6 C2 C3 101.8(6) . . ?
C4 C3 C2 96.9(5) . . ?
C4 C3 H3A 112.4 . . ?
C2 C3 H3A 112.4 . . ?
C4 C3 H3B 112.4 . . ?
C2 C3 H3B 112.4 . . ?
H3A C3 H3B 109.9 . . ?
C7 C4 C3 104.6(5) . . ?
C7 C4 C5 96.2(7) . . ?
C3 C4 C5 102.3(7) . . ?
C7 C4 H4 116.9 . . ?
C3 C4 H4 116.9 . . ?
C5 C4 H4 116.9 . . ?
C6 C5 C4 97.3(6) . . ?
C6 C5 H5A 112.3 . . ?
C4 C5 H5A 112.3 . . ?
C6 C5 H5B 112.3 . . ?
C4 C5 H5B 112.3 . . ?
H5A C5 H5B 109.9 . . ?
C5 C6 C2 112.5(8) . . ?
C5 C6 C1 105.8(6) . . ?
C2 C6 C1 56.8(4) . . ?
C5 C6 H6 121.4 . . ?
C2 C6 H6 121.4 . . ?
C1 C6 H6 121.4 . . ?
C1 C7 C10 119.0(6) . . ?
C1 C7 C4 101.4(5) . . ?
C10 C7 C4 115.7(6) . . ?
C1 C7 C9 104.9(6) . . ?
C10 C7 C9 106.8(6) . . ?
C4 C7 C9 108.3(8) . . ?
C1 C8 H8A 109.5 . . ?
C1 C8 H8B 109.5 . . ?
H8A C8 H8B 109.5 . . ?
C1 C8 H8C 109.5 . . ?
H8A C8 H8C 109.5 . . ?
H8B C8 H8C 109.5 . . ?
C7 C9 H9A 109.5 . . ?
C7 C9 H9B 109.5 . . ?
H9A C9 H9B 109.5 . . ?
C7 C9 H9C 109.5 . . ?
H9A C9 H9C 109.5 . . ?
H9B C9 H9C 109.5 . . ?
C7 C10 H10A 109.5 . . ?
C7 C10 H10B 109.5 . . ?
H10A C10 H10B 109.5 . . ?
C7 C10 H10C 109.5 . . ?
H10A C10 H10C 109.5 . . ?
H10B C10 H10C 109.5 . . ?
O1 C11 C2 108.1(4) . . ?
O1 C11 H11A 110.1 . . ?
C2 C11 H11A 110.1 . . ?
O1 C11 H11B 110.1 . . ?
C2 C11 H11B 110.1 . . ?
H11A C11 H11B 108.4 . . ?
O2 C12 O1 123.2(5) . . ?
O2 C12 C13 124.2(4) . . ?
O1 C12 C13 112.6(4) . . ?
C14 C13 C18 119.2(5) . . ?
C14 C13 C12 118.5(4) . . ?
C18 C13 C12 122.3(4) . . ?
C15 C14 C13 120.6(4) . . ?
C15 C14 H14 119.7 . . ?
C13 C14 H14 119.7 . . ?
C14 C15 C16 117.9(4) . . ?
C14 C15 H15 121.1 . . ?
C16 C15 H15 121.1 . . ?
C17 C16 C15 123.1(5) . . ?
C17 C16 N1 119.0(4) . . ?
C15 C16 N1 117.9(4) . . ?
C18 C17 C16 118.8(4) . . ?
C18 C17 H17 120.6 . . ?
C16 C17 H17 120.6 . . ?
C17 C18 C13 120.5(4) . . ?
C17 C18 H18 119.8 . . ?
C13 C18 H18 119.8 . . ?

loop_
_geom_bond_atom_site_label_1
_geom_bond_atom_site_label_2
_geom_bond_distance
_geom_bond_site_symmetry_2
_geom_bond_publ_flag
O1 C12 1.337(5) . ?
O1 C11 1.444(6) . ?
O2 C12 1.212(5) . ?
O3 N1 1.219(5) . ?
O4 N1 1.223(5) . ?
N1 C16 1.466(6) . ?
C1 C8 1.431(9) . ?
C1 C7 1.470(8) . ?
C1 C2 1.505(8) . ?
C1 C6 1.635(10) . ?
C2 C11 1.483(7) . ?
C2 C6 1.522(10) . ?
C2 C3 1.552(8) . ?
C3 C4 1.513(9) . ?
C3 H3A 0.9900 . ?
C3 H3B 0.9900 . ?
C4 C7 1.497(10) . ?
C4 C5 1.572(12) . ?
C4 H4 1.0000 . ?
C5 C6 1.427(10) . ?
C5 H5A 0.9900 . ?
C5 H5B 0.9900 . ?
C6 H6 1.0000 . ?
C7 C10 1.496(9) . ?
C7 C9 1.604(11) . ?
C8 H8A 0.9800 . ?
C8 H8B 0.9800 . ?
C8 H8C 0.9800 . ?
C9 H9A 0.9800 . ?
C9 H9B 0.9800 . ?
C9 H9C 0.9800 . ?
C10 H10A 0.9800 . ?
C10 H10B 0.9800 . ?
C10 H10C 0.9800 . ?
C11 H11A 0.9900 . ?
C11 H11B 0.9900 . ?
C12 C13 1.486(7) . ?
C13 C14 1.400(6) . ?
C13 C18 1.406(6) . ?
C14 C15 1.376(7) . ?
C14 H14 0.9500 . ?
C15 C16 1.390(6) . ?
C15 H15 0.9500 . ?
C16 C17 1.369(6) . ?
C17 C18 1.369(7) . ?
C17 H17 0.9500 . ?
C18 H18 0.9500 . ?

loop_
_geom_torsion_atom_site_label_1
_geom_torsion_atom_site_label_2
_geom_torsion_atom_site_label_3
_geom_torsion_atom_site_label_4
_geom_torsion
_geom_torsion_site_symmetry_1
_geom_torsion_site_symmetry_2
_geom_torsion_site_symmetry_3
_geom_torsion_site_symmetry_4
_geom_torsion_publ_flag
C8 C1 C2 C11 -10.9(11) . . . . ?
C7 C1 C2 C11 152.8(6) . . . . ?
C6 C1 C2 C11 -115.8(7) . . . . ?
C8 C1 C2 C6 105.0(9) . . . . ?
C7 C1 C2 C6 -91.4(6) . . . . ?
C8 C1 C2 C3 -159.3(8) . . . . ?
C7 C1 C2 C3 4.3(7) . . . . ?
C6 C1 C2 C3 95.7(6) . . . . ?
C11 C2 C3 C4 178.8(6) . . . . ?
C1 C2 C3 C4 -30.6(7) . . . . ?
C6 C2 C3 C4 37.0(7) . . . . ?
C2 C3 C4 C7 46.8(8) . . . . ?
C2 C3 C4 C5 -53.0(7) . . . . ?
C7 C4 C5 C6 -58.5(7) . . . . ?
C3 C4 C5 C6 47.9(8) . . . . ?
C4 C5 C6 C2 -23.2(9) . . . . ?
C4 C5 C6 C1 36.8(9) . . . . ?
C11 C2 C6 C5 -147.9(7) . . . . ?
C1 C2 C6 C5 94.6(7) . . . . ?
C3 C2 C6 C5 -8.3(9) . . . . ?
C11 C2 C6 C1 117.5(6) . . . . ?
C3 C2 C6 C1 -102.9(5) . . . . ?
C8 C1 C6 C5 140.9(8) . . . . ?
C7 C1 C6 C5 -2.9(9) . . . . ?
C2 C1 C6 C5 -106.9(9) . . . . ?
C8 C1 C6 C2 -112.2(7) . . . . ?
C7 C1 C6 C2 103.9(5) . . . . ?
C8 C1 C7 C10 -45.0(12) . . . . ?
C2 C1 C7 C10 152.6(6) . . . . ?
C6 C1 C7 C10 93.4(7) . . . . ?
C8 C1 C7 C4 -173.1(9) . . . . ?
C2 C1 C7 C4 24.5(7) . . . . ?
C6 C1 C7 C4 -34.8(7) . . . . ?
C8 C1 C7 C9 74.3(11) . . . . ?
C2 C1 C7 C9 -88.1(7) . . . . ?
C6 C1 C7 C9 -147.3(7) . . . . ?
C3 C4 C7 C1 -46.1(8) . . . . ?
C5 C4 C7 C1 58.3(6) . . . . ?
C3 C4 C7 C10 -176.3(6) . . . . ?
C5 C4 C7 C10 -71.8(7) . . . . ?
C3 C4 C7 C9 63.9(8) . . . . ?
C5 C4 C7 C9 168.4(5) . . . . ?
C12 O1 C11 C2 179.1(4) . . . . ?
C1 C2 C11 O1 -75.5(7) . . . . ?
C6 C2 C11 O1 -157.9(7) . . . . ?
C3 C2 C11 O1 69.2(7) . . . . ?
C11 O1 C12 O2 0.4(7) . . . . ?
C11 O1 C12 C13 -179.0(4) . . . . ?
O2 C12 C13 C14 5.7(6) . . . . ?
O1 C12 C13 C14 -175.0(4) . . . . ?
O2 C12 C13 C18 -173.0(4) . . . . ?
O1 C12 C13 C18 6.3(6) . . . . ?
C18 C13 C14 C15 0.0(6) . . . . ?
C12 C13 C14 C15 -178.7(4) . . . . ?
C13 C14 C15 C16 0.4(6) . . . . ?
C14 C15 C16 C17 -0.9(6) . . . . ?
C14 C15 C16 N1 180.0(4) . . . . ?
O3 N1 C16 C17 172.9(4) . . . . ?
O4 N1 C16 C17 -6.9(6) . . . . ?
O3 N1 C16 C15 -8.0(6) . . . . ?
O4 N1 C16 C15 172.2(4) . . . . ?
C15 C16 C17 C18 0.9(6) . . . . ?
N1 C16 C17 C18 -180.0(4) . . . . ?
C16 C17 C18 C13 -0.4(6) . . . . ?
C14 C13 C18 C17 -0.1(6) . . . . ?
C12 C13 C18 C17 178.6(4) . . . . ?
